data_4326558
loop_
_publ_author_name
'Sanja Resanovi\'c'
'R. Stephen Wylie'
'J. Wilson Quail'
'Daniel A. Foucher'
'Robert A. Gossage'

_publ_section_title
;
 Unusual Cationic Trinuclear Nickel Clusters Incorporating Oxazolines or
 N,N,N',N'-Tetramethylethylene-1,2-diamine: Applications in Olefin
 Polymerization
;
_journal_name_full 'Inorganic Chemistry'
_journal_page_first 9930
_journal_page_last 9932
_journal_paper_doi 10.1021/ic201478y
_journal_volume 50
_journal_year 2011
_chemical_formula_moiety 'C33 H43 Br4 N6 Ni3 O4, Br'
_chemical_formula_sum 'C33 H43 Br5 N6 Ni3 O4'
_chemical_formula_weight 1163.41
_chemical_name_systematic
; 
 ? 
;
_space_group_IT_number 2
_symmetry_cell_setting triclinic
_symmetry_space_group_name_Hall '-P 1'
_symmetry_space_group_name_H-M 'P -1'
_atom_sites_solution_hydrogens geom
_atom_sites_solution_primary direct
_atom_sites_solution_secondary difmap
_audit_creation_method SHELXL-97
_cell_angle_alpha 73.57(3)
_cell_angle_beta 71.43(3)
_cell_angle_gamma 64.57(3)
_cell_formula_units_Z 2
_cell_length_a 11.648(2)
_cell_length_b 11.780(2)
_cell_length_c 17.747(4)
_cell_measurement_reflns_used 9353
_cell_measurement_temperature 173(2)
_cell_measurement_theta_max 24.108
_cell_measurement_theta_min 0.998
_cell_volume 2054.1(9)
_computing_cell_refinement 'HKL Scalepack (Otwinowski & Minor 1997)'
_computing_data_collection 'Collect (Nonius BV, 1997-2000)'
_computing_data_reduction 'HKL Denzo and Scalepack (Otwinowski & Minor 1997)'
_computing_molecular_graphics 'Xtal3.7(Hall et al., 2000)'
_computing_publication_material 'SHELXL-97 (Sheldrick, 1997)'
_computing_structure_refinement 'SHELXL-97 (Sheldrick, 1997)'
_computing_structure_solution 'maXus(Mackay et al., 1999)'
_diffrn_ambient_temperature 173(2)
_diffrn_detector_area_resol_mean 9
_diffrn_measured_fraction_theta_full 0.970
_diffrn_measured_fraction_theta_max 0.970
_diffrn_measurement_device 'Nonius KappaCCD'
_diffrn_measurement_method '\f scans and \w scans with \k offsets'
_diffrn_radiation_monochromator 'horizonally mounted graphite crystal'
_diffrn_radiation_source 'fine-focus sealed tube'
_diffrn_radiation_type MoK\a
_diffrn_radiation_wavelength 0.71073
_diffrn_reflns_av_R_equivalents 0.1145
_diffrn_reflns_av_sigmaI/netI 0.1347
_diffrn_reflns_limit_h_max 12
_diffrn_reflns_limit_h_min -12
_diffrn_reflns_limit_k_max 11
_diffrn_reflns_limit_k_min -13
_diffrn_reflns_limit_l_max 18
_diffrn_reflns_limit_l_min -19
_diffrn_reflns_number 12086
_diffrn_reflns_theta_full 23.26
_diffrn_reflns_theta_max 23.26
_diffrn_reflns_theta_min 3.26
_diffrn_standards_decay_% 0
_diffrn_standards_interval_count 0
_diffrn_standards_interval_time 0
_diffrn_standards_number 0
_exptl_absorpt_coefficient_mu 6.267
_exptl_absorpt_correction_T_max 0.882
_exptl_absorpt_correction_T_min 0.759
_exptl_absorpt_correction_type psi-scan
_exptl_absorpt_process_details 'Shelxtl 6.10 (Bruker-AXS, 2000)'
_exptl_crystal_colour green
_exptl_crystal_density_diffrn 1.881
_exptl_crystal_description rod
_exptl_crystal_F_000 1148
_exptl_crystal_size_max 0.05
_exptl_crystal_size_mid 0.02
_exptl_crystal_size_min 0.02
_refine_diff_density_max 0.718
_refine_diff_density_min -0.844
_refine_diff_density_rms 0.182
_refine_ls_extinction_coef 0.0019(3)
_refine_ls_extinction_expression Fc^*^=kFc[1+0.001xFc^2^\l^3^/sin(2\q)]^-1/4^
_refine_ls_extinction_method SHELXL
_refine_ls_goodness_of_fit_ref 1.061
_refine_ls_hydrogen_treatment constr
_refine_ls_matrix_type full
_refine_ls_number_parameters 467
_refine_ls_number_reflns 5713
_refine_ls_number_restraints 36
_refine_ls_restrained_S_all 1.060
_refine_ls_R_factor_all 0.1311
_refine_ls_R_factor_gt 0.0718
_refine_ls_shift/su_max 0.001
_refine_ls_shift/su_mean 0.000
_refine_ls_structure_factor_coef Fsqd
_refine_ls_weighting_details 'calc w=1/[\s^2^(Fo^2^)+(0.0128P)^2^+24.6602P] where P=(Fo^2^+2Fc^2^)/3'
_refine_ls_weighting_scheme calc
_refine_ls_wR_factor_gt 0.1283
_refine_ls_wR_factor_ref 0.1503
_reflns_number_gt 3608
_reflns_number_total 5713
_reflns_threshold_expression >2\s(I)
_cod_data_source_file ic201478y_si_003.cif
_cod_data_source_block 1092
_cod_original_cell_volume 2054.0(7)
_cod_database_code 4326558

loop_
_symmetry_equiv_pos_as_xyz
'x, y, z'
'-x, -y, -z'

loop_
_atom_site_label
_atom_site_type_symbol
_atom_site_fract_x
_atom_site_fract_y
_atom_site_fract_z
_atom_site_U_iso_or_equiv
_atom_site_adp_type
_atom_site_occupancy
_atom_site_symmetry_multiplicity
_atom_site_calc_flag
_atom_site_refinement_flags
Br1 Br 0.28726(13) 0.40324(14) 0.19512(8) 0.0298(4) Uani 1 1 d .
Br2 Br -0.08197(13) 0.82555(14) 0.12674(8) 0.0300(4) Uani 1 1 d .
Br3 Br -0.04714(14) 0.65414(14) 0.41932(8) 0.0321(4) Uani 1 1 d .
Br4 Br 0.17183(14) 0.72909(15) 0.23065(9) 0.0357(4) Uani 1 1 d .
Br5 Br 0.82108(14) 0.43123(15) 0.29615(10) 0.0379(4) Uani 1 1 d .
Ni1 Ni 0.14496(16) 0.50934(17) 0.31904(10) 0.0228(5) Uani 1 1 d .
Ni2 Ni 0.11096(16) 0.61102(17) 0.14247(10) 0.0235(5) Uani 1 1 d .
Ni3 Ni -0.08742(16) 0.76506(16) 0.27663(10) 0.0234(5) Uani 1 1 d .
O1 O 0.4120(10) 0.2808(10) 0.4648(6) 0.043(3) Uani 1 1 d .
O4 O 0.0077(8) 0.5880(8) 0.2556(5) 0.017(2) Uani 1 1 d .
H4A H -0.0487 0.5386 0.2652 0.021 Uiso 1 1 calc R
O21 O 0.3223(10) 0.5576(11) -0.0924(6) 0.045(3) Uani 1 1 d .
O41 O -0.3578(9) 1.1352(9) 0.2989(6) 0.030(2) Uani 1 1 d .
N1 N 0.0832(10) 0.3619(9) 0.3815(6) 0.020(3) Uani 1 1 d .
H1A H 0.0388 0.3793 0.4326 0.024 Uiso 1 1 calc R
H1B H 0.0238 0.3633 0.3570 0.024 Uiso 1 1 calc R
N2 N 0.2806(10) 0.4326(11) 0.3880(6) 0.026(3) Uani 1 1 d .
N21 N 0.0182(10) 0.5290(11) 0.1028(6) 0.022(3) Uani 1 1 d .
H21A H -0.0390 0.5036 0.1465 0.026 Uiso 1 1 calc R
H21B H -0.0301 0.5905 0.0677 0.026 Uiso 1 1 calc R
N22 N 0.2181(10) 0.6242(11) 0.0268(6) 0.026(3) Uani 1 1 d .
N41 N -0.2708(9) 0.7509(10) 0.3140(6) 0.022(3) Uani 1 1 d U
H41A H -0.2604 0.6709 0.3094 0.026 Uiso 1 1 calc R
H41B H -0.3027 0.7577 0.3677 0.026 Uiso 1 1 calc R
N42 N -0.1872(10) 0.9476(11) 0.2991(6) 0.028(3) Uani 1 1 d .
C1 C 0.1795(14) 0.2322(14) 0.3899(7) 0.028(4) Uani 1 1 d .
C2 C 0.2910(13) 0.2115(13) 0.4140(8) 0.029(4) Uani 1 1 d .
C3 C 0.3768(13) 0.0875(15) 0.4302(8) 0.034(4) Uani 1 1 d .
H3 H 0.4505 0.0711 0.4497 0.041 Uiso 1 1 calc R
C4 C 0.3567(15) -0.0130(16) 0.4184(8) 0.035(4) Uani 1 1 d .
H4 H 0.4172 -0.0976 0.4294 0.042 Uiso 1 1 calc R
C5 C 0.2482(13) 0.0085(14) 0.3905(8) 0.030(3) Uani 1 1 d U
H5 H 0.2334 -0.0600 0.3823 0.036 Uiso 1 1 calc R
C6 C 0.1632(14) 0.1342(15) 0.3752(8) 0.035(4) Uani 1 1 d .
H6 H 0.0912 0.1519 0.3537 0.042 Uiso 1 1 calc R
C7 C 0.3217(12) 0.3162(13) 0.4216(7) 0.023(3) Uani 1 1 d U
C8 C 0.3597(15) 0.4928(15) 0.4001(9) 0.038(4) Uani 1 1 d .
C9 C 0.4258(16) 0.3937(16) 0.4679(11) 0.055(5) Uani 1 1 d .
H9A H 0.5190 0.3812 0.4567 0.066 Uiso 1 1 calc R
H9B H 0.3807 0.4205 0.5212 0.066 Uiso 1 1 calc R
C10 C 0.2763(18) 0.6226(16) 0.4281(11) 0.057(5) Uani 1 1 d U
H10A H 0.2300 0.6819 0.3866 0.085 Uiso 1 1 calc R
H10B H 0.3331 0.6571 0.4369 0.085 Uiso 1 1 calc R
H10C H 0.2129 0.6112 0.4785 0.085 Uiso 1 1 calc R
C11 C 0.4600(15) 0.5031(17) 0.3208(10) 0.055(5) Uani 1 1 d .
H11A H 0.5135 0.4178 0.3071 0.083 Uiso 1 1 calc R
H11B H 0.5160 0.5411 0.3267 0.083 Uiso 1 1 calc R
H11C H 0.4146 0.5569 0.2777 0.083 Uiso 1 1 calc R
C21 C 0.1031(13) 0.4223(14) 0.0635(7) 0.024(3) Uani 1 1 d .
C22 C 0.2110(14) 0.4305(14) 0.0019(8) 0.030(4) Uani 1 1 d .
C23 C 0.2895(13) 0.3248(17) -0.0365(9) 0.039(4) Uani 1 1 d .
H23 H 0.3619 0.3293 -0.0795 0.047 Uiso 1 1 calc R
C24 C 0.2643(16) 0.2153(17) -0.0135(10) 0.046(5) Uani 1 1 d .
H24 H 0.3191 0.1455 -0.0412 0.055 Uiso 1 1 calc R
C25 C 0.1637(16) 0.2042(17) 0.0476(10) 0.046(5) Uani 1 1 d .
H25 H 0.1493 0.1264 0.0641 0.056 Uiso 1 1 calc R
C26 C 0.0788(15) 0.3103(15) 0.0873(8) 0.039(4) Uani 1 1 d .
H26 H 0.0062 0.3044 0.1297 0.046 Uiso 1 1 calc R
C27 C 0.2457(13) 0.5391(14) -0.0169(7) 0.027(4) Uani 1 1 d .
C28 C 0.2906(13) 0.7100(15) -0.0189(8) 0.036(4) Uani 1 1 d .
C29 C 0.3407(15) 0.6752(16) -0.1018(9) 0.042(4) Uani 1 1 d .
H29A H 0.2909 0.7430 -0.1400 0.051 Uiso 1 1 calc R
H29B H 0.4342 0.6627 -0.1221 0.051 Uiso 1 1 calc R
C30 C 0.4014(14) 0.6831(17) 0.0217(9) 0.046(5) Uani 1 1 d .
H30A H 0.3655 0.6872 0.0793 0.069 Uiso 1 1 calc R
H30B H 0.4411 0.7472 -0.0036 0.069 Uiso 1 1 calc R
H30C H 0.4678 0.5980 0.0150 0.069 Uiso 1 1 calc R
C31 C 0.2007(16) 0.8484(16) -0.0226(11) 0.058(5) Uani 1 1 d U
H31A H 0.1276 0.8633 -0.0450 0.087 Uiso 1 1 calc R
H31B H 0.2489 0.9023 -0.0572 0.087 Uiso 1 1 calc R
H31C H 0.1672 0.8696 0.0318 0.087 Uiso 1 1 calc R
C41 C -0.3679(12) 0.8450(13) 0.2700(8) 0.025(3) Uani 1 1 d .
C42 C -0.3861(13) 0.9715(13) 0.2620(8) 0.026(3) Uani 1 1 d .
C43 C -0.4829(14) 1.0647(16) 0.2230(9) 0.039(4) Uani 1 1 d .
H43 H -0.4993 1.1524 0.2182 0.047 Uiso 1 1 calc R
C44 C -0.5545(16) 1.0298(16) 0.1915(9) 0.044(5) Uani 1 1 d .
H44 H -0.6185 1.0929 0.1637 0.053 Uiso 1 1 calc R
C45 C -0.5323(13) 0.9024(16) 0.2007(9) 0.041(4) Uani 1 1 d .
H45 H -0.5829 0.8782 0.1802 0.049 Uiso 1 1 calc R
C46 C -0.4378(12) 0.8100(15) 0.2392(9) 0.032(4) Uani 1 1 d .
H46 H -0.4219 0.7223 0.2442 0.038 Uiso 1 1 calc R
C47 C -0.3045(13) 1.0124(13) 0.2870(8) 0.024(3) Uani 1 1 d U
C48 C -0.1425(14) 1.0362(13) 0.3174(8) 0.030(4) Uani 1 1 d .
C49 C -0.2714(14) 1.1479(15) 0.3371(10) 0.039(4) Uani 1 1 d .
H49A H -0.3065 1.1422 0.3961 0.047 Uiso 1 1 calc R
H49B H -0.2598 1.2304 0.3147 0.047 Uiso 1 1 calc R
C50 C -0.0496(13) 1.0716(15) 0.2405(8) 0.035(4) Uani 1 1 d .
H50A H 0.0186 0.9937 0.2219 0.052 Uiso 1 1 calc R
H50B H -0.0094 1.1213 0.2516 0.052 Uiso 1 1 calc R
H50C H -0.0985 1.1226 0.1986 0.052 Uiso 1 1 calc R
C51 C -0.0775(14) 0.9743(14) 0.3875(8) 0.034(4) Uani 1 1 d .
H51A H -0.1326 0.9360 0.4318 0.051 Uiso 1 1 calc R
H51B H -0.0651 1.0386 0.4056 0.051 Uiso 1 1 calc R
H51C H 0.0075 0.9078 0.3707 0.051 Uiso 1 1 calc R

loop_
_atom_site_aniso_label
_atom_site_aniso_U_11
_atom_site_aniso_U_22
_atom_site_aniso_U_33
_atom_site_aniso_U_23
_atom_site_aniso_U_13
_atom_site_aniso_U_12
Br1 0.0225(7) 0.0257(8) 0.0271(7) -0.0023(6) -0.0047(6) 0.0017(6)
Br2 0.0287(8) 0.0243(8) 0.0290(8) 0.0000(6) -0.0093(6) -0.0035(7)
Br3 0.0349(8) 0.0284(9) 0.0248(8) -0.0027(6) -0.0075(6) -0.0050(7)
Br4 0.0312(8) 0.0331(9) 0.0432(9) 0.0013(7) -0.0126(7) -0.0142(7)
Br5 0.0304(8) 0.0284(9) 0.0589(10) -0.0045(7) -0.0145(7) -0.0133(7)
Ni1 0.0204(9) 0.0217(10) 0.0231(9) 0.0019(7) -0.0075(7) -0.0067(8)
Ni2 0.0199(9) 0.0225(10) 0.0224(9) -0.0002(7) -0.0048(7) -0.0052(8)
Ni3 0.0210(9) 0.0174(10) 0.0264(9) -0.0006(7) -0.0056(7) -0.0042(8)
O1 0.043(6) 0.044(7) 0.048(6) 0.010(5) -0.036(5) -0.014(6)
O4 0.014(4) 0.011(5) 0.028(5) -0.005(4) -0.005(4) -0.006(4)
O21 0.035(6) 0.057(8) 0.026(6) -0.002(5) 0.003(5) -0.012(6)
O41 0.022(5) 0.021(6) 0.043(6) -0.009(4) 0.001(4) -0.007(4)
N1 0.020(6) 0.012(6) 0.021(6) 0.002(5) -0.008(5) 0.000(5)
N2 0.025(6) 0.031(7) 0.023(6) 0.004(5) -0.009(5) -0.016(6)
N21 0.016(6) 0.031(7) 0.009(5) -0.005(5) 0.001(4) -0.002(5)
N22 0.019(6) 0.024(7) 0.024(6) 0.004(5) -0.008(5) 0.001(5)
N41 0.019(5) 0.010(5) 0.036(5) -0.004(4) -0.008(4) -0.003(4)
N42 0.009(6) 0.032(7) 0.025(6) -0.003(5) 0.002(5) 0.002(5)
C1 0.036(9) 0.027(9) 0.019(7) -0.002(6) -0.010(6) -0.008(7)
C2 0.027(8) 0.018(8) 0.037(8) -0.009(6) -0.001(7) -0.009(7)
C3 0.021(8) 0.035(10) 0.031(8) 0.006(7) -0.007(6) -0.003(7)
C4 0.045(10) 0.042(10) 0.023(8) -0.004(7) -0.005(7) -0.024(8)
C5 0.036(5) 0.023(5) 0.029(5) -0.010(4) -0.001(4) -0.010(4)
C6 0.032(9) 0.042(10) 0.028(8) -0.003(7) -0.010(7) -0.011(8)
C7 0.015(5) 0.026(5) 0.022(5) 0.005(4) -0.003(4) -0.008(4)
C8 0.038(9) 0.032(10) 0.049(10) -0.001(8) -0.022(8) -0.011(8)
C9 0.046(10) 0.032(11) 0.093(14) 0.022(9) -0.052(10) -0.015(9)
C10 0.067(11) 0.037(10) 0.090(12) -0.009(9) -0.045(9) -0.023(8)
C11 0.041(10) 0.048(12) 0.079(13) 0.022(10) -0.036(10) -0.023(9)
C21 0.030(8) 0.033(9) 0.013(7) -0.002(6) -0.007(6) -0.015(7)
C22 0.036(9) 0.032(9) 0.025(8) -0.007(7) -0.010(7) -0.011(7)
C23 0.017(8) 0.056(12) 0.037(9) -0.027(8) -0.004(7) 0.004(8)
C24 0.037(10) 0.040(11) 0.061(11) -0.025(9) -0.019(9) 0.003(9)
C25 0.044(10) 0.047(11) 0.067(12) -0.023(9) -0.023(10) -0.019(9)
C26 0.043(10) 0.045(11) 0.024(8) -0.007(7) 0.000(7) -0.018(9)
C27 0.030(8) 0.032(9) 0.018(7) 0.000(7) -0.011(6) -0.009(7)
C28 0.022(8) 0.036(10) 0.035(9) 0.002(7) 0.002(7) -0.009(7)
C29 0.035(9) 0.041(11) 0.044(9) 0.010(8) -0.016(8) -0.013(8)
C30 0.037(9) 0.060(12) 0.047(10) -0.014(9) 0.000(8) -0.027(9)
C31 0.047(9) 0.042(10) 0.063(10) 0.014(8) 0.009(8) -0.025(8)
C41 0.020(7) 0.018(8) 0.024(7) 0.002(6) 0.006(6) -0.004(6)
C42 0.030(8) 0.014(8) 0.034(8) -0.007(6) -0.007(6) -0.006(6)
C43 0.036(9) 0.036(10) 0.040(9) 0.002(7) -0.010(8) -0.013(8)
C44 0.053(11) 0.035(11) 0.036(9) 0.003(7) -0.024(8) -0.006(9)
C45 0.018(8) 0.044(11) 0.052(10) -0.015(8) -0.008(7) 0.002(8)
C46 0.017(7) 0.028(9) 0.053(9) -0.016(7) -0.007(7) -0.006(7)
C47 0.034(7) 0.013(6) 0.024(6) 0.002(5) -0.004(5) -0.013(5)
C48 0.048(9) 0.018(8) 0.033(8) -0.012(6) -0.012(7) -0.014(7)
C49 0.034(9) 0.027(9) 0.055(10) -0.015(8) -0.003(8) -0.010(7)
C50 0.027(8) 0.035(9) 0.043(9) 0.000(7) -0.008(7) -0.017(7)
C51 0.046(9) 0.022(8) 0.041(9) -0.014(7) -0.003(7) -0.019(7)

loop_
_atom_type_symbol
_atom_type_description
_atom_type_scat_dispersion_real
_atom_type_scat_dispersion_imag
_atom_type_scat_source
C C 0.0033 0.0016 'International Tables Vol C Tables 4.2.6.8 and 6.1.1.4'
H H 0.0000 0.0000 'International Tables Vol C Tables 4.2.6.8 and 6.1.1.4'
N N 0.0061 0.0033 'International Tables Vol C Tables 4.2.6.8 and 6.1.1.4'
O O 0.0106 0.0060 'International Tables Vol C Tables 4.2.6.8 and 6.1.1.4'
Ni Ni 0.3393 1.1124 'International Tables Vol C Tables 4.2.6.8 and 6.1.1.4'
Br Br -0.2901 2.4595 'International Tables Vol C Tables 4.2.6.8 and 6.1.1.4'

loop_
_geom_angle_atom_site_label_1
_geom_angle_atom_site_label_2
_geom_angle_atom_site_label_3
_geom_angle
Ni1 Br1 Ni2 74.19(7)
Ni3 Br2 Ni2 74.74(7)
Ni3 Br3 Ni1 74.29(7)
Ni1 Br4 Ni3 70.89(7)
Ni1 Br4 Ni2 69.14(7)
Ni3 Br4 Ni2 68.64(7)
O4 Ni1 N2 177.6(4)
O4 Ni1 N1 93.7(4)
N2 Ni1 N1 86.1(4)
O4 Ni1 Br1 84.0(2)
N2 Ni1 Br1 98.4(3)
N1 Ni1 Br1 95.8(3)
O4 Ni1 Br3 80.0(2)
N2 Ni1 Br3 97.6(3)
N1 Ni1 Br3 87.6(3)
Br1 Ni1 Br3 163.87(8)
O4 Ni1 Br4 74.3(3)
N2 Ni1 Br4 105.7(3)
N1 Ni1 Br4 167.2(3)
Br1 Ni1 Br4 87.49(7)
Br3 Ni1 Br4 85.94(8)
O4 Ni2 N22 176.7(5)
O4 Ni2 N21 92.0(4)
N22 Ni2 N21 85.7(5)
O4 Ni2 Br2 84.0(2)
N22 Ni2 Br2 98.3(3)
N21 Ni2 Br2 88.8(3)
O4 Ni2 Br1 83.4(2)
N22 Ni2 Br1 94.6(3)
N21 Ni2 Br1 98.3(3)
Br2 Ni2 Br1 165.78(8)
O4 Ni2 Br4 72.8(3)
N22 Ni2 Br4 109.7(4)
N21 Ni2 Br4 163.7(3)
Br2 Ni2 Br4 84.07(7)
Br1 Ni2 Br4 85.89(7)
O4 Ni3 N42 179.5(4)
O4 Ni3 N41 94.4(4)
N42 Ni3 N41 85.1(4)
O4 Ni3 Br2 85.4(2)
N42 Ni3 Br2 94.9(3)
N41 Ni3 Br2 96.4(3)
O4 Ni3 Br3 81.7(2)
N42 Ni3 Br3 98.1(3)
N41 Ni3 Br3 89.3(3)
Br2 Ni3 Br3 166.22(8)
O4 Ni3 Br4 73.8(3)
N42 Ni3 Br4 106.7(3)
N41 Ni3 Br4 167.9(3)
Br2 Ni3 Br4 85.44(7)
Br3 Ni3 Br4 86.48(7)
C7 O1 C9 107.2(11)
Ni3 O4 Ni1 105.5(4)
Ni3 O4 Ni2 102.8(4)
Ni1 O4 Ni2 102.5(4)
C27 O21 C29 107.4(12)
C47 O41 C49 105.9(10)
C1 N1 Ni1 119.0(9)
C7 N2 C8 107.2(11)
C7 N2 Ni1 124.4(10)
C8 N2 Ni1 128.0(9)
C21 N21 Ni2 115.3(8)
C27 N22 C28 108.5(11)
C27 N22 Ni2 120.5(10)
C28 N22 Ni2 130.5(10)
C41 N41 Ni3 115.6(8)
C47 N42 C48 107.9(12)
C47 N42 Ni3 120.8(11)
C48 N42 Ni3 130.6(8)
C6 C1 C2 120.4(13)
C6 C1 N1 121.9(13)
C2 C1 N1 117.7(14)
C3 C2 C1 118.3(15)
C3 C2 C7 118.8(13)
C1 C2 C7 122.8(12)
C2 C3 C4 120.8(14)
C3 C4 C5 120.8(15)
C6 C5 C4 117.1(15)
C1 C6 C5 122.2(14)
N2 C7 O1 116.9(14)
N2 C7 C2 127.9(12)
O1 C7 C2 115.1(12)
N2 C8 C11 106.9(13)
N2 C8 C10 112.7(13)
C11 C8 C10 112.5(15)
N2 C8 C9 102.3(12)
C11 C8 C9 111.5(13)
C10 C8 C9 110.4(14)
O1 C9 C8 102.8(13)
C26 C21 C22 120.4(13)
C26 C21 N21 119.8(12)
C22 C21 N21 119.9(13)
C23 C22 C21 117.9(15)
C23 C22 C27 121.0(14)
C21 C22 C27 120.9(13)
C24 C23 C22 121.5(15)
C25 C24 C23 121.3(15)
C24 C25 C26 119.4(17)
C21 C26 C25 119.5(15)
N22 C27 O21 113.9(14)
N22 C27 C22 130.6(13)
O21 C27 C22 115.5(13)
N22 C28 C29 102.9(14)
N22 C28 C31 111.2(11)
C29 C28 C31 110.1(13)
N22 C28 C30 109.5(11)
C29 C28 C30 112.9(12)
C31 C28 C30 110.0(16)
O21 C29 C28 105.4(12)
C46 C41 C42 121.9(13)
C46 C41 N41 121.3(13)
C42 C41 N41 116.8(14)
C41 C42 C43 118.1(15)
C41 C42 C47 123.6(12)
C43 C42 C47 118.1(13)
C44 C43 C42 120.3(16)
C43 C44 C45 119.4(14)
C46 C45 C44 120.9(17)
C41 C46 C45 119.4(15)
N42 C47 O41 115.7(13)
N42 C47 C42 128.9(13)
O41 C47 C42 115.5(11)
N42 C48 C51 110.8(11)
N42 C48 C50 106.7(11)
C51 C48 C50 112.0(12)
N42 C48 C49 101.4(12)
C51 C48 C49 112.6(12)
C50 C48 C49 112.8(12)
O41 C49 C48 104.3(12)

loop_
_geom_bond_atom_site_label_1
_geom_bond_atom_site_label_2
_geom_bond_distance
Br1 Ni1 2.569(2)
Br1 Ni2 2.587(2)
Br2 Ni3 2.539(2)
Br2 Ni2 2.576(2)
Br3 Ni3 2.588(2)
Br3 Ni1 2.643(2)
Br4 Ni1 2.710(3)
Br4 Ni3 2.737(2)
Br4 Ni2 2.770(3)
Ni1 O4 1.991(8)
Ni1 N2 2.046(10)
Ni1 N1 2.059(11)
Ni2 O4 1.996(8)
Ni2 N22 2.037(11)
Ni2 N21 2.089(12)
Ni3 O4 1.978(8)
Ni3 N42 2.044(12)
Ni3 N41 2.091(11)
O1 C7 1.350(16)
O1 C9 1.42(2)
O21 C27 1.370(16)
O21 C29 1.45(2)
O41 C47 1.357(16)
O41 C49 1.454(18)
N1 C1 1.456(16)
N2 C7 1.273(17)
N2 C8 1.47(2)
N21 C21 1.426(17)
N22 C27 1.309(19)
N22 C28 1.492(19)
N41 C41 1.454(15)
N42 C47 1.301(16)
N42 C48 1.494(19)
C1 C6 1.35(2)
C1 C2 1.40(2)
C2 C3 1.381(19)
C2 C7 1.47(2)
C3 C4 1.38(2)
C4 C5 1.40(2)
C5 C6 1.390(19)
C8 C11 1.53(2)
C8 C10 1.54(2)
C8 C9 1.559(19)
C21 C26 1.39(2)
C21 C22 1.398(19)
C22 C23 1.40(2)
C22 C27 1.42(2)
C23 C24 1.37(2)
C24 C25 1.34(2)
C25 C26 1.42(2)
C28 C29 1.50(2)
C28 C31 1.51(2)
C28 C30 1.55(2)
C41 C46 1.35(2)
C41 C42 1.38(2)
C42 C43 1.400(18)
C42 C47 1.46(2)
C43 C44 1.38(2)
C44 C45 1.38(2)
C45 C46 1.376(19)
C48 C51 1.505(19)
C48 C50 1.527(19)
C48 C49 1.529(19)

loop_
_geom_torsion_atom_site_label_1
_geom_torsion_atom_site_label_2
_geom_torsion_atom_site_label_3
_geom_torsion_atom_site_label_4
_geom_torsion
Ni2 Br1 Ni1 O4 25.8(3)
Ni2 Br1 Ni1 N2 -154.2(3)
Ni2 Br1 Ni1 N1 118.9(3)
Ni2 Br1 Ni1 Br3 17.4(4)
Ni2 Br1 Ni1 Br4 -48.66(7)
Ni3 Br3 Ni1 O4 -27.2(3)
Ni3 Br3 Ni1 N2 152.9(3)
Ni3 Br3 Ni1 N1 -121.3(3)
Ni3 Br3 Ni1 Br1 -18.7(4)
Ni3 Br3 Ni1 Br4 47.57(7)
Ni3 Br4 Ni1 O4 35.5(2)
Ni2 Br4 Ni1 O4 -38.3(2)
Ni3 Br4 Ni1 N2 -142.1(3)
Ni2 Br4 Ni1 N2 144.2(3)
Ni3 Br4 Ni1 N1 14.8(14)
Ni2 Br4 Ni1 N1 -58.9(14)
Ni3 Br4 Ni1 Br1 119.94(8)
Ni2 Br4 Ni1 Br1 46.23(6)
Ni3 Br4 Ni1 Br3 -45.32(6)
Ni2 Br4 Ni1 Br3 -119.03(7)
Ni3 Br2 Ni2 O4 23.5(3)
Ni3 Br2 Ni2 N22 -158.8(4)
Ni3 Br2 Ni2 N21 115.7(3)
Ni3 Br2 Ni2 Br1 -4.4(4)
Ni3 Br2 Ni2 Br4 -49.71(7)
Ni1 Br1 Ni2 O4 -25.7(3)
Ni1 Br1 Ni2 N22 156.8(4)
Ni1 Br1 Ni2 N21 -116.8(3)
Ni1 Br1 Ni2 Br2 2.3(4)
Ni1 Br1 Ni2 Br4 47.38(7)
Ni1 Br4 Ni2 O4 38.5(2)
Ni3 Br4 Ni2 O4 -38.4(2)
Ni1 Br4 Ni2 N22 -139.3(3)
Ni3 Br4 Ni2 N22 143.8(3)
Ni1 Br4 Ni2 N21 59.7(10)
Ni3 Br4 Ni2 N21 -17.2(10)
Ni1 Br4 Ni2 Br2 124.01(7)
Ni3 Br4 Ni2 Br2 47.14(6)
Ni1 Br4 Ni2 Br1 -45.91(6)
Ni3 Br4 Ni2 Br1 -122.78(8)
Ni2 Br2 Ni3 O4 -23.7(3)
Ni2 Br2 Ni3 N42 156.8(3)
Ni2 Br2 Ni3 N41 -117.7(3)
Ni2 Br2 Ni3 Br3 -3.9(4)
Ni2 Br2 Ni3 Br4 50.37(7)
Ni1 Br3 Ni3 O4 27.2(3)
Ni1 Br3 Ni3 N42 -153.3(3)
Ni1 Br3 Ni3 N41 121.8(3)
Ni1 Br3 Ni3 Br2 7.2(4)
Ni1 Br3 Ni3 Br4 -46.92(7)
Ni1 Br4 Ni3 O4 -35.8(2)
Ni2 Br4 Ni3 O4 38.6(2)
Ni1 Br4 Ni3 N42 143.9(3)
Ni2 Br4 Ni3 N42 -141.7(3)
Ni1 Br4 Ni3 N41 -22.9(14)
Ni2 Br4 Ni3 N41 51.5(14)
Ni1 Br4 Ni3 Br2 -122.30(8)
Ni2 Br4 Ni3 Br2 -47.91(6)
Ni1 Br4 Ni3 Br3 46.53(7)
Ni2 Br4 Ni3 Br3 120.92(7)
N42 Ni3 O4 Ni1 -103(45)
N41 Ni3 O4 Ni1 -126.0(4)
Br2 Ni3 O4 Ni1 138.0(3)
Br3 Ni3 O4 Ni1 -37.4(3)
Br4 Ni3 O4 Ni1 51.4(3)
N42 Ni3 O4 Ni2 150(45)
N41 Ni3 O4 Ni2 127.0(4)
Br2 Ni3 O4 Ni2 30.9(3)
Br3 Ni3 O4 Ni2 -144.4(3)
Br4 Ni3 O4 Ni2 -55.7(3)
N2 Ni1 O4 Ni3 38(11)
N1 Ni1 O4 Ni3 123.6(4)
Br1 Ni1 O4 Ni3 -141.0(3)
Br3 Ni1 O4 Ni3 36.6(3)
Br4 Ni1 O4 Ni3 -51.9(3)
N2 Ni1 O4 Ni2 146(10)
N1 Ni1 O4 Ni2 -129.2(4)
Br1 Ni1 O4 Ni2 -33.8(3)
Br3 Ni1 O4 Ni2 143.9(4)
Br4 Ni1 O4 Ni2 55.3(3)
N22 Ni2 O4 Ni3 -165(7)
N21 Ni2 O4 Ni3 -119.0(4)
Br2 Ni2 O4 Ni3 -30.5(3)
Br1 Ni2 O4 Ni3 142.9(3)
Br4 Ni2 O4 Ni3 55.1(3)
N22 Ni2 O4 Ni1 86(7)
N21 Ni2 O4 Ni1 131.6(4)
Br2 Ni2 O4 Ni1 -139.8(3)
Br1 Ni2 O4 Ni1 33.5(3)
Br4 Ni2 O4 Ni1 -54.2(3)
O4 Ni1 N1 C1 133.6(9)
N2 Ni1 N1 C1 -48.8(9)
Br1 Ni1 N1 C1 49.2(9)
Br3 Ni1 N1 C1 -146.6(9)
Br4 Ni1 N1 C1 153.5(10)
O4 Ni1 N2 C7 109(10)
N1 Ni1 N2 C7 23.9(11)
Br1 Ni1 N2 C7 -71.4(10)
Br3 Ni1 N2 C7 111.0(10)
Br4 Ni1 N2 C7 -161.1(10)
O4 Ni1 N2 C8 -79(11)
N1 Ni1 N2 C8 -164.4(12)
Br1 Ni1 N2 C8 100.4(11)
Br3 Ni1 N2 C8 -77.3(11)
Br4 Ni1 N2 C8 10.6(12)
O4 Ni2 N21 C21 -123.8(8)
N22 Ni2 N21 C21 53.8(8)
Br2 Ni2 N21 C21 152.2(8)
Br1 Ni2 N21 C21 -40.2(8)
Br4 Ni2 N21 C21 -144.1(8)
O4 Ni2 N22 C27 14(7)
N21 Ni2 N22 C27 -31.6(10)
Br2 Ni2 N22 C27 -119.7(9)
Br1 Ni2 N22 C27 66.4(10)
Br4 Ni2 N22 C27 153.7(9)
O4 Ni2 N22 C28 -157(6)
N21 Ni2 N22 C28 157.2(11)
Br2 Ni2 N22 C28 69.1(10)
Br1 Ni2 N22 C28 -104.8(10)
Br4 Ni2 N22 C28 -17.5(11)
O4 Ni3 N41 C41 -123.8(9)
N42 Ni3 N41 C41 56.5(9)
Br2 Ni3 N41 C41 -37.9(9)
Br3 Ni3 N41 C41 154.7(9)
Br4 Ni3 N41 C41 -136.2(12)
O4 Ni3 N42 C47 -57(46)
N41 Ni3 N42 C47 -33.7(10)
Br2 Ni3 N42 C47 62.4(10)
Br3 Ni3 N42 C47 -122.2(9)
Br4 Ni3 N42 C47 149.1(9)
O4 Ni3 N42 C48 134(45)
N41 Ni3 N42 C48 156.9(11)
Br2 Ni3 N42 C48 -107.1(11)
Br3 Ni3 N42 C48 68.3(11)
Br4 Ni3 N42 C48 -20.4(11)
Ni1 N1 C1 C6 -132.5(12)
Ni1 N1 C1 C2 47.5(14)
C6 C1 C2 C3 -6(2)
N1 C1 C2 C3 173.5(11)
C6 C1 C2 C7 172.6(13)
N1 C1 C2 C7 -7.4(19)
C1 C2 C3 C4 4(2)
C7 C2 C3 C4 -175.4(13)
C2 C3 C4 C5 -1(2)
C3 C4 C5 C6 0(2)
C2 C1 C6 C5 6(2)
N1 C1 C6 C5 -173.7(11)
C4 C5 C6 C1 -3(2)
C8 N2 C7 O1 6.5(16)
Ni1 N2 C7 O1 179.7(8)
C8 N2 C7 C2 -168.0(13)
Ni1 N2 C7 C2 5.2(19)
C9 O1 C7 N2 6.6(17)
C9 O1 C7 C2 -178.2(13)
C3 C2 C7 N2 157.1(13)
C1 C2 C7 N2 -22(2)
C3 C2 C7 O1 -17.5(18)
C1 C2 C7 O1 163.5(12)
C7 N2 C8 C11 102.0(13)
Ni1 N2 C8 C11 -70.9(14)
C7 N2 C8 C10 -133.9(13)
Ni1 N2 C8 C10 53.3(17)
C7 N2 C8 C9 -15.3(15)
Ni1 N2 C8 C9 171.8(10)
C7 O1 C9 C8 -15.5(17)
N2 C8 C9 O1 18.4(16)
C11 C8 C9 O1 -95.5(16)
C10 C8 C9 O1 138.6(15)
Ni2 N21 C21 C26 130.0(12)
Ni2 N21 C21 C22 -49.3(13)
C26 C21 C22 C23 2.5(19)
N21 C21 C22 C23 -178.3(12)
C26 C21 C22 C27 -172.7(13)
N21 C21 C22 C27 6.6(18)
C21 C22 C23 C24 -2(2)
C27 C22 C23 C24 173.5(14)
C22 C23 C24 C25 -1(2)
C23 C24 C25 C26 2(2)
C22 C21 C26 C25 -1(2)
N21 C21 C26 C25 179.8(12)
C24 C25 C26 C21 -1(2)
C28 N22 C27 O21 -4.8(15)
Ni2 N22 C27 O21 -177.8(8)
C28 N22 C27 C22 174.0(14)
Ni2 N22 C27 C22 1.0(19)
C29 O21 C27 N22 -4.2(15)
C29 O21 C27 C22 176.8(12)
C23 C22 C27 N22 -153.0(14)
C21 C22 C27 N22 22(2)
C23 C22 C27 O21 25.7(18)
C21 C22 C27 O21 -159.2(11)
C27 N22 C28 C29 11.3(14)
Ni2 N22 C28 C29 -176.7(9)
C27 N22 C28 C31 129.2(14)
Ni2 N22 C28 C31 -58.8(17)
C27 N22 C28 C30 -109.0(14)
Ni2 N22 C28 C30 63.0(15)
C27 O21 C29 C28 11.2(14)
N22 C28 C29 O21 -13.3(14)
C31 C28 C29 O21 -132.0(13)
C30 C28 C29 O21 104.6(15)
Ni3 N41 C41 C46 129.9(11)
Ni3 N41 C41 C42 -50.9(14)
C46 C41 C42 C43 2(2)
N41 C41 C42 C43 -177.3(11)
C46 C41 C42 C47 -173.7(13)
N41 C41 C42 C47 7.1(19)
C41 C42 C43 C44 -2(2)
C47 C42 C43 C44 173.9(14)
C42 C43 C44 C45 2(2)
C43 C44 C45 C46 -1(2)
C42 C41 C46 C45 -2(2)
N41 C41 C46 C45 177.5(12)
C44 C45 C46 C41 1(2)
C48 N42 C47 O41 -4.2(15)
Ni3 N42 C47 O41 -175.8(8)
C48 N42 C47 C42 175.4(13)
Ni3 N42 C47 C42 3.8(19)
C49 O41 C47 N42 -10.5(15)
C49 O41 C47 C42 169.9(12)
C41 C42 C47 N42 20(2)
C43 C42 C47 N42 -155.3(13)
C41 C42 C47 O41 -160.0(12)
C43 C42 C47 O41 24.3(18)
C47 N42 C48 C51 135.8(12)
Ni3 N42 C48 C51 -53.7(15)
C47 N42 C48 C50 -102.2(12)
Ni3 N42 C48 C50 68.4(14)
C47 N42 C48 C49 16.0(14)
Ni3 N42 C48 C49 -173.5(9)
C47 O41 C49 C48 19.9(14)
N42 C48 C49 O41 -21.4(14)
C51 C48 C49 O41 -139.8(13)
C50 C48 C49 O41 92.3(14)
